data_7132351
loop_
_publ_author_name
'Pugliese, Elizabeth R.'
'Benner, Florian'
'Demir, Selvan'

_publ_section_title
;
 Isolation of an organometallic yttrium bismuth cluster and elucidation of
 its electronic structure.
;
_journal_name_full 'Chemical communications (Cambridge, England)'
_journal_paper_doi 10.1039/d3cc04520j
_journal_year 2023
_chemical_formula_moiety 'C30 H43 O Y'
_chemical_formula_sum 'C30 H43 O Y'
_chemical_formula_weight 508.55
_space_group_crystal_system monoclinic
_space_group_IT_number 14
_space_group_name_Hall '-P 2ybc'
_space_group_name_H-M_alt 'P 1 21/c 1'
_atom_sites_solution_hydrogens geom
_atom_sites_solution_primary dual
_audit_creation_date 2023-08-28
_audit_creation_method
;
Olex2 1.5-ac5-024
(compiled 2022.04.12 svn.rca3783a0 for Rigaku Oxford Diffraction, GUI svn.r6498)
;
_audit_update_record
;
2023-08-31 deposited with the CCDC.	2023-11-06 downloaded from the CCDC.
;
_cell_angle_alpha 90
_cell_angle_beta 102.699(2)
_cell_angle_gamma 90
_cell_formula_units_Z 4
_cell_length_a 9.4266(2)
_cell_length_b 17.1628(3)
_cell_length_c 16.8285(3)
_cell_measurement_reflns_used 16390
_cell_measurement_temperature 100.00(10)
_cell_measurement_theta_max 30.7180
_cell_measurement_theta_min 3.4140
_cell_volume 2656.03(9)
_computing_cell_refinement 'CrysAlisPro 1.171.41.120a (Rigaku OD, 2021)'
_computing_data_collection 'CrysAlisPro 1.171.41.120a (Rigaku OD, 2021)'
_computing_data_reduction 'CrysAlisPro 1.171.41.120a (Rigaku OD, 2021)'
_computing_molecular_graphics 'Olex2 1.5-ac5-024 (Dolomanov et al., 2009)'
_computing_publication_material 'Olex2 1.5-ac5-024 (Dolomanov et al., 2009)'
_computing_structure_refinement 'SHELXL 2018/3 (Sheldrick, 2015)'
_computing_structure_solution 'SHELXT 2018/2 (Sheldrick, 2018)'
_diffrn_ambient_environment N~2~
_diffrn_ambient_temperature 100.00(10)
_diffrn_detector 'Hybrid Pixel Array Detector'
_diffrn_detector_area_resol_mean 10.0000
_diffrn_detector_type HyPix
_diffrn_measured_fraction_theta_full 0.998
_diffrn_measured_fraction_theta_max 0.821
_diffrn_measurement_details
;
List of Runs (angles in degrees, time in seconds):

  # Type    Start    End  Width  t~exp~   \w     \q     \k     \f   Frames
#--------------------------------------------------------------------------
  1  \w    -73.00 -46.00   0.50   11.59    --   -4.69 -32.00 132.00   54
  2  \w    -17.00  45.00   0.50   11.59    --   -4.69  32.00 -68.00  124
  3  \w    -26.00   0.00   0.50   11.59    --   -4.69  77.00   0.00   52
  4  \w     12.00  69.00   0.50   11.59    --   -4.69  24.00 -38.60  114
  5  \w    -30.00   5.00   0.50   11.59    --   -4.69 -32.00 132.00   70
  6  \w    -26.00  -1.00   0.50   11.59    --   -4.69  77.00-150.00   50
  7  \w    -15.00  20.00   0.50   11.59    --    5.47 -57.00-120.00   70
  8  \w     -7.00  18.00   0.50   11.59    --    5.47  37.00-150.00   50
  9  \w     13.00  39.00   0.50   11.59    --    5.47 -99.00 120.00   52
 10  \w     40.00  71.00   0.50   11.59    --    5.47   0.00-120.00   62
 11  \w     13.00  39.00   0.50   11.59    --    5.47 -99.00  90.00   52
;
_diffrn_measurement_device 'four-circle diffractometer'
_diffrn_measurement_device_type 'XtaLAB Synergy, Dualflex, HyPix'
_diffrn_measurement_method '\w scans'
_diffrn_orient_matrix_type 'CrysAlisPro convention (1999,Acta A55,543-557)'
_diffrn_orient_matrix_UB_11 -0.0097174000
_diffrn_orient_matrix_UB_12 -0.0146980000
_diffrn_orient_matrix_UB_13 0.0378290000
_diffrn_orient_matrix_UB_21 -0.0734152000
_diffrn_orient_matrix_UB_22 -0.0091138000
_diffrn_orient_matrix_UB_23 -0.0180733000
_diffrn_orient_matrix_UB_31 0.0216337000
_diffrn_orient_matrix_UB_32 -0.0375209000
_diffrn_orient_matrix_UB_33 -0.0104560000
_diffrn_radiation_monochromator mirror
_diffrn_radiation_probe x-ray
_diffrn_radiation_type 'Mo K\a'
_diffrn_radiation_wavelength 0.71073
_diffrn_reflns_av_R_equivalents 0.0304
_diffrn_reflns_av_unetI/netI 0.0277
_diffrn_reflns_Laue_measured_fraction_full 0.998
_diffrn_reflns_Laue_measured_fraction_max 0.821
_diffrn_reflns_limit_h_max 12
_diffrn_reflns_limit_h_min -11
_diffrn_reflns_limit_k_max 21
_diffrn_reflns_limit_k_min -23
_diffrn_reflns_limit_l_max 22
_diffrn_reflns_limit_l_min -22
_diffrn_reflns_number 32939
_diffrn_reflns_point_group_measured_fraction_full 0.998
_diffrn_reflns_point_group_measured_fraction_max 0.821
_diffrn_reflns_theta_full 25.242
_diffrn_reflns_theta_max 30.842
_diffrn_reflns_theta_min 2.941
_diffrn_source 'micro-focus sealed X-ray tube'
_diffrn_source_type 'PhotonJet (Mo) X-ray Source'
_exptl_absorpt_coefficient_mu 2.214
_exptl_absorpt_correction_T_max 1.000
_exptl_absorpt_correction_T_min 0.597
_exptl_absorpt_correction_type gaussian
_exptl_absorpt_process_details
;
CrysAlisPro 1.171.41.120a (Rigaku Oxford Diffraction, 2021)
Numerical absorption correction based on gaussian integration over
a multifaceted crystal model
Empirical absorption correction using spherical harmonics,
implemented in SCALE3 ABSPACK scaling algorithm.
;
_exptl_crystal_colour colourless
_exptl_crystal_colour_primary colourless
_exptl_crystal_density_diffrn 1.272
_exptl_crystal_description block
_exptl_crystal_F_000 1080
_exptl_crystal_size_max 0.48
_exptl_crystal_size_mid 0.4
_exptl_crystal_size_min 0.17
_refine_diff_density_max 0.487
_refine_diff_density_min -0.291
_refine_diff_density_rms 0.062
_refine_ls_extinction_method none
_refine_ls_goodness_of_fit_ref 1.053
_refine_ls_hydrogen_treatment constr
_refine_ls_matrix_type full
_refine_ls_number_parameters 299
_refine_ls_number_reflns 6862
_refine_ls_number_restraints 0
_refine_ls_restrained_S_all 1.053
_refine_ls_R_factor_all 0.0444
_refine_ls_R_factor_gt 0.0344
_refine_ls_shift/su_max 0.003
_refine_ls_shift/su_mean 0.000
_refine_ls_structure_factor_coef Fsqd
_refine_ls_weighting_details 'w=1/[\s^2^(Fo^2^)+(0.0242P)^2^+2.4052P] where P=(Fo^2^+2Fc^2^)/3'
_refine_ls_weighting_scheme calc
_refine_ls_wR_factor_gt 0.0674
_refine_ls_wR_factor_ref 0.0699
_reflns_Friedel_coverage 0.000
_reflns_number_gt 5975
_reflns_number_total 6862
_reflns_threshold_expression 'I > 2\s(I)'
_cod_data_source_file d3cc04520j2.cif
_cod_data_source_block erp-ii-124_hex_final
_cod_database_code 7132351
_shelx_shelxl_version_number 2018/3
_chemical_oxdiff_formula YC30H43O
_shelx_space_group_comment
;
The symmetry employed for this shelxl refinement is uniquely defined
by the following loop, which should always be used as a source of
symmetry information in preference to the above space-group names.
They are only intended as comments.
;
_shelx_estimated_absorpt_t_max 0.705
_shelx_estimated_absorpt_t_min 0.416
_olex2_refinement_description
;
1. Fixed Uiso
 At 1.2 times of:
  All C(H) groups, All C(H,H) groups
 At 1.5 times of:
  All C(H,H,H) groups
2.a Secondary CH2 refined with riding coordinates:
 C27(H27A,H27B), C28(H28A,H28B), C30(H30A,H30B), C29(H29A,H29B)
2.b Aromatic/amide H refined with riding coordinates:
 C26(H26), C25(H25), C22(H22), C23(H23), C24(H24)
2.c Idealised Me refined as rotating group:
 C20(H20A,H20B,H20C), C9(H9A,H9B,H9C), C10(H10A,H10B,H10C), C16(H16A,H16B,
 H16C), C6(H6A,H6B,H6C), C17(H17A,H17B,H17C), C19(H19A,H19B,H19C), C7(H7A,H7B,
 H7C), C18(H18A,H18B,H18C), C8(H8A,H8B,H8C)
;
_olex2_submission_special_instructions 'No special instructions were received'
_oxdiff_exptl_absorpt_empirical_details
;
Empirical correction (ABSPACK) includes:
- Absorption correction using spherical harmonics
- Frame scaling
- Detector area scaling
;
_oxdiff_exptl_absorpt_empirical_full_max 1.775
_oxdiff_exptl_absorpt_empirical_full_min 0.787

loop_
_space_group_symop_operation_xyz
'x, y, z'
'-x, y+1/2, -z+1/2'
'-x, -y, -z'
'x, -y-1/2, z-1/2'

loop_
_atom_site_label
_atom_site_type_symbol
_atom_site_fract_x
_atom_site_fract_y
_atom_site_fract_z
_atom_site_U_iso_or_equiv
_atom_site_adp_type
_atom_site_occupancy
_atom_site_site_symmetry_order
_atom_site_calc_flag
_atom_site_refinement_flags_posn
_atom_site_refinement_flags_adp
_atom_site_refinement_flags_occupancy
_atom_site_disorder_assembly
_atom_site_disorder_group
Y1 Y 0.34514(2) 0.55083(2) 0.73016(2) 0.01301(5) Uani 1 1 d . . . . .
O1 O 0.19796(14) 0.43659(7) 0.70030(8) 0.0201(3) Uani 1 1 d . . . . .
C11 C 0.2658(2) 0.52916(10) 0.87185(10) 0.0192(4) Uani 1 1 d . . . . .
C13 C 0.4413(2) 0.62166(10) 0.87306(10) 0.0217(4) Uani 1 1 d . . . . .
C15 C 0.4014(2) 0.49053(10) 0.88247(10) 0.0177(3) Uani 1 1 d . . . . .
C14 C 0.5100(2) 0.54741(11) 0.88328(10) 0.0195(3) Uani 1 1 d . . . . .
C2 C 0.5026(2) 0.61653(10) 0.63281(11) 0.0194(4) Uani 1 1 d . . . . .
C12 C 0.2912(2) 0.61028(10) 0.86714(11) 0.0220(4) Uani 1 1 d . . . . .
C1 C 0.60010(19) 0.56754(10) 0.68637(10) 0.0183(3) Uani 1 1 d . . . . .
C3 C 0.39928(19) 0.56879(11) 0.58107(10) 0.0196(4) Uani 1 1 d . . . . .
C5 C 0.55626(19) 0.48901(10) 0.66861(11) 0.0181(3) Uani 1 1 d . . . . .
C20 C 0.4367(2) 0.40680(10) 0.90648(12) 0.0268(4) Uani 1 1 d . . . . .
H20A H 0.346612 0.378556 0.907153 0.040 Uiso 1 1 calc R U . . .
H20B H 0.500926 0.405056 0.960827 0.040 Uiso 1 1 calc R U . . .
H20C H 0.485455 0.382436 0.867054 0.040 Uiso 1 1 calc R U . . .
C27 C 0.0470(2) 0.43599(10) 0.65593(12) 0.0230(4) Uani 1 1 d . . . . .
H27A H 0.039420 0.450581 0.598233 0.028 Uiso 1 1 calc R U . . .
H27B H -0.011542 0.473011 0.680561 0.028 Uiso 1 1 calc R U . . .
C21 C 0.1565(2) 0.64515(11) 0.66817(11) 0.0237(4) Uani 1 1 d . . . . .
C26 C 0.0198(2) 0.63681(11) 0.61500(12) 0.0243(4) Uani 1 1 d . . . . .
H26 H -0.019476 0.585826 0.605432 0.029 Uiso 1 1 calc R U . . .
C9 C 0.3609(2) 0.42137(13) 0.55488(13) 0.0307(5) Uani 1 1 d . . . . .
H9A H 0.398163 0.373110 0.583013 0.046 Uiso 1 1 calc R U . . .
H9B H 0.381869 0.421767 0.500374 0.046 Uiso 1 1 calc R U . . .
H9C H 0.255547 0.424401 0.550173 0.046 Uiso 1 1 calc R U . . .
C10 C 0.6355(2) 0.41787(11) 0.70787(13) 0.0277(4) Uani 1 1 d . . . . .
H10A H 0.595997 0.402396 0.754743 0.042 Uiso 1 1 calc R U . . .
H10B H 0.739227 0.429745 0.726127 0.042 Uiso 1 1 calc R U . . .
H10C H 0.622753 0.375160 0.668271 0.042 Uiso 1 1 calc R U . . .
C4 C 0.43307(19) 0.49010(10) 0.60256(11) 0.0193(4) Uani 1 1 d . . . . .
C28 C -0.0053(2) 0.35306(11) 0.66237(14) 0.0282(4) Uani 1 1 d . . . . .
H28A H -0.047053 0.346436 0.711014 0.034 Uiso 1 1 calc R U . . .
H28B H -0.079034 0.338210 0.613210 0.034 Uiso 1 1 calc R U . . .
C16 C 0.1205(2) 0.49248(14) 0.87239(12) 0.0310(5) Uani 1 1 d . . . . .
H16A H 0.045139 0.516658 0.830151 0.046 Uiso 1 1 calc R U . . .
H16B H 0.097301 0.500437 0.925777 0.046 Uiso 1 1 calc R U . . .
H16C H 0.124818 0.436518 0.861581 0.046 Uiso 1 1 calc R U . . .
C25 C -0.0614(2) 0.69886(11) 0.57551(12) 0.0249(4) Uani 1 1 d . . . . .
H25 H -0.154260 0.689516 0.541242 0.030 Uiso 1 1 calc R U . . .
C6 C 0.7405(2) 0.59547(13) 0.73963(12) 0.0309(5) Uani 1 1 d . . . . .
H6A H 0.719668 0.634133 0.778369 0.046 Uiso 1 1 calc R U . . .
H6B H 0.800951 0.619222 0.705679 0.046 Uiso 1 1 calc R U . . .
H6C H 0.792362 0.551230 0.769528 0.046 Uiso 1 1 calc R U . . .
C17 C 0.1786(3) 0.67241(13) 0.86806(13) 0.0391(6) Uani 1 1 d . . . . .
H17A H 0.209790 0.721256 0.847044 0.059 Uiso 1 1 calc R U . . .
H17B H 0.167248 0.680302 0.924015 0.059 Uiso 1 1 calc R U . . .
H17C H 0.085400 0.656075 0.833733 0.059 Uiso 1 1 calc R U . . .
C19 C 0.6701(2) 0.53080(14) 0.91029(12) 0.0311(5) Uani 1 1 d . . . . .
H19A H 0.698905 0.492872 0.873240 0.047 Uiso 1 1 calc R U . . .
H19B H 0.690694 0.509545 0.965685 0.047 Uiso 1 1 calc R U . . .
H19C H 0.725049 0.579173 0.909514 0.047 Uiso 1 1 calc R U . . .
C22 C 0.2033(2) 0.72319(12) 0.67809(12) 0.0273(4) Uani 1 1 d . . . . .
H22 H 0.293227 0.733598 0.714869 0.033 Uiso 1 1 calc R U . . .
C7 C 0.5228(3) 0.70288(11) 0.62431(14) 0.0333(5) Uani 1 1 d . . . . .
H7A H 0.432072 0.725936 0.593665 0.050 Uiso 1 1 calc R U . . .
H7B H 0.600595 0.712248 0.595238 0.050 Uiso 1 1 calc R U . . .
H7C H 0.548982 0.726686 0.678498 0.050 Uiso 1 1 calc R U . . .
C30 C 0.2439(2) 0.35695(11) 0.72167(13) 0.0286(4) Uani 1 1 d . . . . .
H30A H 0.248367 0.347116 0.780136 0.034 Uiso 1 1 calc R U . . .
H30B H 0.341205 0.347128 0.710525 0.034 Uiso 1 1 calc R U . . .
C18 C 0.5166(3) 0.69972(12) 0.88051(13) 0.0357(5) Uani 1 1 d . . . . .
H18A H 0.621788 0.691930 0.888842 0.054 Uiso 1 1 calc R U . . .
H18B H 0.495150 0.728164 0.926997 0.054 Uiso 1 1 calc R U . . .
H18C H 0.481614 0.729795 0.830536 0.054 Uiso 1 1 calc R U . . .
C23 C 0.1267(2) 0.78591(12) 0.63763(12) 0.0306(5) Uani 1 1 d . . . . .
H23 H 0.166408 0.836921 0.645467 0.037 Uiso 1 1 calc R U . . .
C29 C 0.1321(2) 0.30565(11) 0.66963(14) 0.0294(4) Uani 1 1 d . . . . .
H29A H 0.124411 0.254893 0.696324 0.035 Uiso 1 1 calc R U . . .
H29B H 0.154610 0.296525 0.615636 0.035 Uiso 1 1 calc R U . . .
C8 C 0.2855(2) 0.59457(14) 0.50879(12) 0.0330(5) Uani 1 1 d . . . . .
H8A H 0.196127 0.564593 0.506385 0.049 Uiso 1 1 calc R U . . .
H8B H 0.320596 0.585806 0.458870 0.049 Uiso 1 1 calc R U . . .
H8C H 0.265318 0.650145 0.513912 0.049 Uiso 1 1 calc R U . . .
C24 C -0.0075(2) 0.77417(11) 0.58592(12) 0.0286(4) Uani 1 1 d . . . . .
H24 H -0.061372 0.816668 0.558246 0.034 Uiso 1 1 calc R U . . .

loop_
_atom_site_aniso_label
_atom_site_aniso_U_11
_atom_site_aniso_U_22
_atom_site_aniso_U_33
_atom_site_aniso_U_23
_atom_site_aniso_U_13
_atom_site_aniso_U_12
Y1 0.01362(8) 0.01110(7) 0.01390(8) 0.00033(6) 0.00211(5) 0.00031(6)
O1 0.0192(6) 0.0145(6) 0.0253(7) -0.0002(5) 0.0020(5) -0.0042(5)
C11 0.0217(9) 0.0219(8) 0.0150(8) 0.0008(6) 0.0057(7) 0.0027(7)
C13 0.0343(11) 0.0163(8) 0.0143(8) -0.0020(6) 0.0045(7) -0.0024(7)
C15 0.0239(9) 0.0160(8) 0.0129(8) 0.0018(6) 0.0038(7) 0.0034(7)
C14 0.0221(9) 0.0240(9) 0.0122(7) -0.0008(6) 0.0033(6) 0.0018(7)
C2 0.0245(9) 0.0166(8) 0.0196(8) 0.0021(6) 0.0103(7) -0.0010(7)
C12 0.0317(10) 0.0197(9) 0.0152(8) 0.0016(6) 0.0065(7) 0.0106(7)
C1 0.0167(9) 0.0223(9) 0.0167(8) -0.0021(6) 0.0055(7) -0.0040(6)
C3 0.0166(9) 0.0271(9) 0.0158(8) 0.0021(7) 0.0055(7) 0.0032(7)
C5 0.0169(9) 0.0193(9) 0.0193(8) 0.0005(6) 0.0069(7) 0.0008(6)
C20 0.0424(12) 0.0165(9) 0.0203(9) 0.0031(7) 0.0043(8) 0.0066(8)
C27 0.0171(9) 0.0186(9) 0.0318(10) 0.0047(7) 0.0023(7) 0.0006(7)
C21 0.0242(10) 0.0292(10) 0.0186(9) 0.0025(7) 0.0067(7) 0.0089(8)
C26 0.0286(10) 0.0181(9) 0.0267(10) 0.0007(7) 0.0072(8) 0.0035(7)
C9 0.0294(11) 0.0343(11) 0.0315(11) -0.0167(9) 0.0132(9) -0.0111(9)
C10 0.0277(11) 0.0261(10) 0.0320(10) 0.0063(8) 0.0126(8) 0.0098(8)
C4 0.0178(9) 0.0228(9) 0.0188(8) -0.0055(7) 0.0073(7) -0.0032(7)
C28 0.0185(9) 0.0195(9) 0.0429(12) 0.0079(8) -0.0014(8) -0.0033(7)
C16 0.0235(10) 0.0453(12) 0.0256(10) 0.0038(9) 0.0086(8) -0.0019(9)
C25 0.0220(10) 0.0245(9) 0.0259(10) -0.0012(7) 0.0001(7) 0.0035(7)
C6 0.0220(10) 0.0464(13) 0.0244(10) -0.0044(9) 0.0057(8) -0.0135(9)
C17 0.0565(15) 0.0350(12) 0.0286(11) 0.0049(9) 0.0152(10) 0.0286(11)
C19 0.0217(10) 0.0520(13) 0.0183(9) 0.0013(8) 0.0011(7) 0.0014(9)
C22 0.0245(10) 0.0345(11) 0.0207(9) -0.0010(8) 0.0005(8) 0.0012(8)
C7 0.0428(13) 0.0202(10) 0.0436(13) 0.0048(8) 0.0235(10) -0.0030(8)
C30 0.0223(10) 0.0198(9) 0.0389(11) 0.0050(8) -0.0032(8) 0.0005(7)
C18 0.0573(15) 0.0235(10) 0.0253(10) -0.0036(8) 0.0070(10) -0.0140(10)
C23 0.0396(12) 0.0213(9) 0.0283(10) -0.0013(8) 0.0018(9) -0.0038(8)
C29 0.0258(10) 0.0172(9) 0.0430(12) 0.0005(8) 0.0029(9) -0.0016(7)
C8 0.0268(11) 0.0535(14) 0.0181(9) 0.0077(9) 0.0040(8) 0.0118(9)
C24 0.0371(12) 0.0200(9) 0.0259(10) 0.0020(7) 0.0007(8) 0.0083(8)

loop_
_atom_type_symbol
_atom_type_description
_atom_type_scat_dispersion_real
_atom_type_scat_dispersion_imag
_atom_type_scat_source
C C 0.0033 0.0016 'International Tables Vol C Tables 4.2.6.8 and 6.1.1.4'
H H 0.0000 0.0000 'International Tables Vol C Tables 4.2.6.8 and 6.1.1.4'
O O 0.0106 0.0060 'International Tables Vol C Tables 4.2.6.8 and 6.1.1.4'
Y Y -2.7962 3.5667 'International Tables Vol C Tables 4.2.6.8 and 6.1.1.4'

loop_
_exptl_crystal_face_index_h
_exptl_crystal_face_index_k
_exptl_crystal_face_index_l
_exptl_crystal_face_perp_dist
0 1 1 0.2411
1 0 -2 0.1312
1 1 -2 0.1553
-1 2 2 0.1599
-1 1 2 0.1580
0 -2 1 0.1606
-1 -2 2 0.1404
-1 0 0 0.0593
1 0 0 0.1066
0 2 1 0.2363
0 -2 -1 0.2363
-2 0 -1 0.0813
2 0 1 0.1510
1 -2 1 0.1473
1 2 0 0.2168
1 1 0 0.1677
1 -2 -1 0.1964
2 -2 -1 0.1474
2 -1 -1 0.1155
-1 -2 0 0.1474
-1 2 1 0.1641
-2 2 1 0.1139
-2 1 1 0.0897
-1 -1 0 0.0965
2 0 -1 0.0935
1 -1 0 0.1245
-1 2 -2 0.1288
-1 0 -2 0.1098
-1 1 -1 0.1117
2 -1 0 0.0909

loop_
_geom_angle_atom_site_label_1
_geom_angle_atom_site_label_2
_geom_angle_atom_site_label_3
_geom_angle
_geom_angle_site_symmetry_1
_geom_angle_site_symmetry_3
_geom_angle_publ_flag
O1 Y1 C11 79.07(5) . . ?
O1 Y1 C13 129.00(5) . . ?
O1 Y1 C15 82.49(5) . . ?
O1 Y1 C14 111.60(5) . . ?
O1 Y1 C2 126.05(5) . . ?
O1 Y1 C12 106.43(5) . . ?
O1 Y1 C1 122.96(5) . . ?
O1 Y1 C3 96.80(5) . . ?
O1 Y1 C5 92.31(5) . . ?
O1 Y1 C21 96.81(6) . . ?
O1 Y1 C4 77.28(5) . . ?
C11 Y1 C15 30.50(5) . . ?
C11 Y1 C14 50.37(6) . . ?
C11 Y1 C2 154.27(6) . . ?
C11 Y1 C1 134.66(5) . . ?
C11 Y1 C3 174.63(6) . . ?
C13 Y1 C11 50.73(6) . . ?
C13 Y1 C15 50.49(5) . . ?
C13 Y1 C14 30.71(5) . . ?
C13 Y1 C2 103.55(6) . . ?
C13 Y1 C12 30.64(6) . . ?
C13 Y1 C1 92.95(6) . . ?
C13 Y1 C3 133.84(6) . . ?
C13 Y1 C4 142.77(6) . . ?
C14 Y1 C15 30.28(5) . . ?
C2 Y1 C15 135.89(6) . . ?
C2 Y1 C14 108.16(6) . . ?
C12 Y1 C11 30.75(6) . . ?
C12 Y1 C15 50.46(5) . . ?
C12 Y1 C14 50.47(5) . . ?
C12 Y1 C2 126.97(6) . . ?
C12 Y1 C1 123.31(6) . . ?
C12 Y1 C3 150.93(6) . . ?
C12 Y1 C4 173.03(6) . . ?
C1 Y1 C15 107.48(5) . . ?
C1 Y1 C14 84.38(5) . . ?
C1 Y1 C2 30.55(5) . . ?
C1 Y1 C3 50.56(5) . . ?
C3 Y1 C15 152.96(5) . . ?
C3 Y1 C14 134.91(6) . . ?
C3 Y1 C2 30.55(5) . . ?
C5 Y1 C11 132.17(5) . . ?
C5 Y1 C13 113.43(6) . . ?
C5 Y1 C15 102.05(5) . . ?
C5 Y1 C14 92.30(5) . . ?
C5 Y1 C2 50.88(5) . . ?
C5 Y1 C12 142.19(6) . . ?
C5 Y1 C1 30.90(5) . . ?
C5 Y1 C3 50.91(5) . . ?
C5 Y1 C4 30.87(5) . . ?
C21 Y1 C11 98.72(6) . . ?
C21 Y1 C13 98.81(6) . . ?
C21 Y1 C15 128.76(6) . . ?
C21 Y1 C14 128.99(6) . . ?
C21 Y1 C2 84.84(6) . . ?
C21 Y1 C12 81.81(6) . . ?
C21 Y1 C1 114.91(6) . . ?
C21 Y1 C3 78.25(6) . . ?
C21 Y1 C5 129.09(6) . . ?
C21 Y1 C4 103.79(6) . . ?
C4 Y1 C11 148.94(6) . . ?
C4 Y1 C15 125.45(5) . . ?
C4 Y1 C14 122.83(5) . . ?
C4 Y1 C2 50.56(5) . . ?
C4 Y1 C1 50.69(5) . . ?
C4 Y1 C3 30.62(5) . . ?
C27 O1 Y1 124.80(10) . . ?
C27 O1 C30 108.96(13) . . ?
C30 O1 Y1 126.23(10) . . ?
C15 C11 Y1 75.89(10) . . ?
C15 C11 C12 107.93(16) . . ?
C15 C11 C16 126.81(17) . . ?
C12 C11 Y1 74.34(10) . . ?
C12 C11 C16 125.07(17) . . ?
C16 C11 Y1 119.67(12) . . ?
C14 C13 Y1 75.90(10) . . ?
C14 C13 C18 126.36(19) . . ?
C12 C13 Y1 74.72(10) . . ?
C12 C13 C14 107.89(16) . . ?
C12 C13 C18 125.11(18) . . ?
C18 C13 Y1 122.68(12) . . ?
C11 C15 Y1 73.61(9) . . ?
C11 C15 C20 128.24(17) . . ?
C14 C15 Y1 74.66(9) . . ?
C14 C15 C11 108.04(15) . . ?
C14 C15 C20 122.61(17) . . ?
C20 C15 Y1 127.10(11) . . ?
C13 C14 Y1 73.40(10) . . ?
C13 C14 C19 127.27(18) . . ?
C15 C14 Y1 75.06(10) . . ?
C15 C14 C13 107.99(16) . . ?
C15 C14 C19 123.26(17) . . ?
C19 C14 Y1 128.36(12) . . ?
C1 C2 Y1 74.39(10) . . ?
C1 C2 C3 108.10(15) . . ?
C1 C2 C7 124.59(18) . . ?
C3 C2 Y1 74.62(10) . . ?
C3 C2 C7 126.57(18) . . ?
C7 C2 Y1 124.71(13) . . ?
C11 C12 Y1 74.91(10) . . ?
C11 C12 C17 124.49(19) . . ?
C13 C12 Y1 74.64(10) . . ?
C13 C12 C11 108.13(16) . . ?
C13 C12 C17 126.83(19) . . ?
C17 C12 Y1 123.20(12) . . ?
C2 C1 Y1 75.06(10) . . ?
C2 C1 C5 108.14(15) . . ?
C2 C1 C6 123.63(17) . . ?
C5 C1 Y1 73.71(10) . . ?
C5 C1 C6 127.16(17) . . ?
C6 C1 Y1 126.52(12) . . ?
C2 C3 Y1 74.83(10) . . ?
C2 C3 C4 108.01(15) . . ?
C2 C3 C8 126.89(18) . . ?
C4 C3 Y1 74.36(10) . . ?
C4 C3 C8 124.65(17) . . ?
C8 C3 Y1 122.83(12) . . ?
C1 C5 Y1 75.39(10) . . ?
C1 C5 C10 125.67(17) . . ?
C10 C5 Y1 119.62(12) . . ?
C4 C5 Y1 75.30(10) . . ?
C4 C5 C1 107.57(15) . . ?
C4 C5 C10 126.54(17) . . ?
C15 C20 H20A 109.5 . . ?
C15 C20 H20B 109.5 . . ?
C15 C20 H20C 109.5 . . ?
H20A C20 H20B 109.5 . . ?
H20A C20 H20C 109.5 . . ?
H20B C20 H20C 109.5 . . ?
O1 C27 H27A 110.7 . . ?
O1 C27 H27B 110.7 . . ?
O1 C27 C28 105.42(14) . . ?
H27A C27 H27B 108.8 . . ?
C28 C27 H27A 110.7 . . ?
C28 C27 H27B 110.7 . . ?
C26 C21 Y1 132.76(14) . . ?
C26 C21 C22 113.07(16) . . ?
C22 C21 Y1 113.39(13) . . ?
C21 C26 H26 118.1 . . ?
C25 C26 C21 123.86(18) . . ?
C25 C26 H26 118.1 . . ?
H9A C9 H9B 109.5 . . ?
H9A C9 H9C 109.5 . . ?
H9B C9 H9C 109.5 . . ?
C4 C9 H9A 109.5 . . ?
C4 C9 H9B 109.5 . . ?
C4 C9 H9C 109.5 . . ?
C5 C10 H10A 109.5 . . ?
C5 C10 H10B 109.5 . . ?
C5 C10 H10C 109.5 . . ?
H10A C10 H10B 109.5 . . ?
H10A C10 H10C 109.5 . . ?
H10B C10 H10C 109.5 . . ?
C3 C4 Y1 75.02(10) . . ?
C3 C4 C5 108.16(15) . . ?
C3 C4 C9 124.21(17) . . ?
C5 C4 Y1 73.82(10) . . ?
C5 C4 C9 127.15(17) . . ?
C9 C4 Y1 123.38(12) . . ?
C27 C28 H28A 111.2 . . ?
C27 C28 H28B 111.2 . . ?
H28A C28 H28B 109.1 . . ?
C29 C28 C27 103.02(15) . . ?
C29 C28 H28A 111.2 . . ?
C29 C28 H28B 111.2 . . ?
C11 C16 H16A 109.5 . . ?
C11 C16 H16B 109.5 . . ?
C11 C16 H16C 109.5 . . ?
H16A C16 H16B 109.5 . . ?
H16A C16 H16C 109.5 . . ?
H16B C16 H16C 109.5 . . ?
C26 C25 H25 119.8 . . ?
C24 C25 C26 120.35(18) . . ?
C24 C25 H25 119.8 . . ?
C1 C6 H6A 109.5 . . ?
C1 C6 H6B 109.5 . . ?
C1 C6 H6C 109.5 . . ?
H6A C6 H6B 109.5 . . ?
H6A C6 H6C 109.5 . . ?
H6B C6 H6C 109.5 . . ?
C12 C17 H17A 109.5 . . ?
C12 C17 H17B 109.5 . . ?
C12 C17 H17C 109.5 . . ?
H17A C17 H17B 109.5 . . ?
H17A C17 H17C 109.5 . . ?
H17B C17 H17C 109.5 . . ?
C14 C19 H19A 109.5 . . ?
C14 C19 H19B 109.5 . . ?
C14 C19 H19C 109.5 . . ?
H19A C19 H19B 109.5 . . ?
H19A C19 H19C 109.5 . . ?
H19B C19 H19C 109.5 . . ?
C21 C22 H22 117.9 . . ?
C23 C22 C21 124.28(18) . . ?
C23 C22 H22 117.9 . . ?
C2 C7 H7A 109.5 . . ?
C2 C7 H7B 109.5 . . ?
C2 C7 H7C 109.5 . . ?
H7A C7 H7B 109.5 . . ?
H7A C7 H7C 109.5 . . ?
H7B C7 H7C 109.5 . . ?
O1 C30 H30A 110.6 . . ?
O1 C30 H30B 110.6 . . ?
O1 C30 C29 105.92(15) . . ?
H30A C30 H30B 108.7 . . ?
C29 C30 H30A 110.6 . . ?
C29 C30 H30B 110.6 . . ?
C13 C18 H18A 109.5 . . ?
C13 C18 H18B 109.5 . . ?
C13 C18 H18C 109.5 . . ?
H18A C18 H18B 109.5 . . ?
H18A C18 H18C 109.5 . . ?
H18B C18 H18C 109.5 . . ?
C22 C23 H23 120.0 . . ?
C24 C23 C22 120.06(18) . . ?
C24 C23 H23 120.0 . . ?
C28 C29 H29A 111.3 . . ?
C28 C29 H29B 111.3 . . ?
C30 C29 C28 102.18(16) . . ?
C30 C29 H29A 111.3 . . ?
C30 C29 H29B 111.3 . . ?
H29A C29 H29B 109.2 . . ?
C3 C8 H8A 109.5 . . ?
C3 C8 H8B 109.5 . . ?
C3 C8 H8C 109.5 . . ?
H8A C8 H8B 109.5 . . ?
H8A C8 H8C 109.5 . . ?
H8B C8 H8C 109.5 . . ?
C25 C24 H24 120.8 . . ?
C23 C24 C25 118.32(18) . . ?
C23 C24 H24 120.8 . . ?

loop_
_geom_bond_atom_site_label_1
_geom_bond_atom_site_label_2
_geom_bond_distance
_geom_bond_site_symmetry_2
_geom_bond_publ_flag
Y1 O1 2.3907(12) . ?
Y1 C11 2.6773(17) . ?
Y1 C13 2.6691(17) . ?
Y1 C15 2.7064(16) . ?
Y1 C14 2.7013(17) . ?
Y1 C2 2.6883(17) . ?
Y1 C12 2.6700(18) . ?
Y1 C1 2.6797(18) . ?
Y1 C3 2.6856(17) . ?
Y1 C5 2.6581(17) . ?
Y1 C21 2.4605(18) . ?
Y1 C4 2.6772(17) . ?
O1 C27 1.455(2) . ?
O1 C30 1.455(2) . ?
C11 C15 1.416(2) . ?
C11 C12 1.418(3) . ?
C11 C16 1.509(3) . ?
C13 C14 1.422(3) . ?
C13 C12 1.411(3) . ?
C13 C18 1.508(3) . ?
C15 C14 1.412(3) . ?
C15 C20 1.510(2) . ?
C14 C19 1.505(3) . ?
C2 C1 1.414(2) . ?
C2 C3 1.416(3) . ?
C2 C7 1.505(2) . ?
C12 C17 1.507(3) . ?
C1 C5 1.422(2) . ?
C1 C6 1.504(3) . ?
C3 C4 1.416(2) . ?
C3 C8 1.501(2) . ?
C5 C10 1.506(2) . ?
C5 C4 1.420(2) . ?
C20 H20A 0.9800 . ?
C20 H20B 0.9800 . ?
C20 H20C 0.9800 . ?
C27 H27A 0.9900 . ?
C27 H27B 0.9900 . ?
C27 C28 1.518(2) . ?
C21 C26 1.405(3) . ?
C21 C22 1.409(3) . ?
C26 H26 0.9500 . ?
C26 C25 1.392(3) . ?
C9 H9A 0.9800 . ?
C9 H9B 0.9800 . ?
C9 H9C 0.9800 . ?
C9 C4 1.503(2) . ?
C10 H10A 0.9800 . ?
C10 H10B 0.9800 . ?
C10 H10C 0.9800 . ?
C28 H28A 0.9900 . ?
C28 H28B 0.9900 . ?
C28 C29 1.511(3) . ?
C16 H16A 0.9800 . ?
C16 H16B 0.9800 . ?
C16 H16C 0.9800 . ?
C25 H25 0.9500 . ?
C25 C24 1.386(3) . ?
C6 H6A 0.9800 . ?
C6 H6B 0.9800 . ?
C6 H6C 0.9800 . ?
C17 H17A 0.9800 . ?
C17 H17B 0.9800 . ?
C17 H17C 0.9800 . ?
C19 H19A 0.9800 . ?
C19 H19B 0.9800 . ?
C19 H19C 0.9800 . ?
C22 H22 0.9500 . ?
C22 C23 1.389(3) . ?
C7 H7A 0.9800 . ?
C7 H7B 0.9800 . ?
C7 H7C 0.9800 . ?
C30 H30A 0.9900 . ?
C30 H30B 0.9900 . ?
C30 C29 1.499(3) . ?
C18 H18A 0.9800 . ?
C18 H18B 0.9800 . ?
C18 H18C 0.9800 . ?
C23 H23 0.9500 . ?
C23 C24 1.384(3) . ?
C29 H29A 0.9900 . ?
C29 H29B 0.9900 . ?
C8 H8A 0.9800 . ?
C8 H8B 0.9800 . ?
C8 H8C 0.9800 . ?
C24 H24 0.9500 . ?

loop_
_geom_torsion_atom_site_label_1
_geom_torsion_atom_site_label_2
_geom_torsion_atom_site_label_3
_geom_torsion_atom_site_label_4
_geom_torsion
_geom_torsion_site_symmetry_1
_geom_torsion_site_symmetry_2
_geom_torsion_site_symmetry_3
_geom_torsion_site_symmetry_4
_geom_torsion_publ_flag
Y1 O1 C27 C28 -172.45(12) . . . . ?
Y1 O1 C30 C29 -163.40(13) . . . . ?
Y1 C11 C15 C14 67.31(12) . . . . ?
Y1 C11 C15 C20 -124.67(17) . . . . ?
Y1 C11 C12 C13 -67.86(12) . . . . ?
Y1 C11 C12 C17 120.19(18) . . . . ?
Y1 C13 C14 C15 -67.69(12) . . . . ?
Y1 C13 C14 C19 125.93(18) . . . . ?
Y1 C13 C12 C11 68.04(12) . . . . ?
Y1 C13 C12 C17 -120.25(18) . . . . ?
Y1 C15 C14 C13 66.57(12) . . . . ?
Y1 C15 C14 C19 -126.38(17) . . . . ?
Y1 C2 C1 C5 66.87(12) . . . . ?
Y1 C2 C1 C6 -124.21(18) . . . . ?
Y1 C2 C3 C4 -67.55(12) . . . . ?
Y1 C2 C3 C8 119.92(19) . . . . ?
Y1 C1 C5 C10 -116.20(18) . . . . ?
Y1 C1 C5 C4 69.05(12) . . . . ?
Y1 C3 C4 C5 -66.96(12) . . . . ?
Y1 C3 C4 C9 120.45(18) . . . . ?
Y1 C5 C4 C3 67.76(12) . . . . ?
Y1 C5 C4 C9 -119.93(18) . . . . ?
Y1 C21 C26 C25 -168.60(15) . . . . ?
Y1 C21 C22 C23 168.80(17) . . . . ?
O1 C27 C28 C29 -29.0(2) . . . . ?
O1 C30 C29 C28 -33.1(2) . . . . ?
C11 C15 C14 Y1 -66.61(12) . . . . ?
C11 C15 C14 C13 -0.04(19) . . . . ?
C11 C15 C14 C19 167.01(16) . . . . ?
C15 C11 C12 Y1 69.09(12) . . . . ?
C15 C11 C12 C13 1.2(2) . . . . ?
C15 C11 C12 C17 -170.72(17) . . . . ?
C14 C13 C12 Y1 -69.29(12) . . . . ?
C14 C13 C12 C11 -1.3(2) . . . . ?
C14 C13 C12 C17 170.46(17) . . . . ?
C2 C1 C5 Y1 -67.77(13) . . . . ?
C2 C1 C5 C10 176.03(17) . . . . ?
C2 C1 C5 C4 1.3(2) . . . . ?
C2 C3 C4 Y1 67.86(12) . . . . ?
C2 C3 C4 C5 0.9(2) . . . . ?
C2 C3 C4 C9 -171.69(17) . . . . ?
C12 C11 C15 Y1 -68.04(12) . . . . ?
C12 C11 C15 C14 -0.73(19) . . . . ?
C12 C11 C15 C20 167.29(17) . . . . ?
C12 C13 C14 Y1 68.49(12) . . . . ?
C12 C13 C14 C15 0.80(19) . . . . ?
C12 C13 C14 C19 -165.58(17) . . . . ?
C1 C2 C3 Y1 67.44(12) . . . . ?
C1 C2 C3 C4 -0.1(2) . . . . ?
C1 C2 C3 C8 -172.63(18) . . . . ?
C1 C5 C4 Y1 -69.11(12) . . . . ?
C1 C5 C4 C3 -1.3(2) . . . . ?
C1 C5 C4 C9 170.97(17) . . . . ?
C3 C2 C1 Y1 -67.60(12) . . . . ?
C3 C2 C1 C5 -0.7(2) . . . . ?
C3 C2 C1 C6 168.19(17) . . . . ?
C20 C15 C14 Y1 124.55(16) . . . . ?
C20 C15 C14 C13 -168.88(15) . . . . ?
C20 C15 C14 C19 -1.8(3) . . . . ?
C27 O1 C30 C29 15.6(2) . . . . ?
C27 C28 C29 C30 37.7(2) . . . . ?
C21 C26 C25 C24 1.5(3) . . . . ?
C21 C22 C23 C24 2.6(3) . . . . ?
C26 C21 C22 C23 -2.4(3) . . . . ?
C26 C25 C24 C23 -1.4(3) . . . . ?
C10 C5 C4 Y1 116.21(18) . . . . ?
C10 C5 C4 C3 -176.03(17) . . . . ?
C10 C5 C4 C9 -3.7(3) . . . . ?
C16 C11 C15 Y1 116.70(18) . . . . ?
C16 C11 C15 C14 -175.99(17) . . . . ?
C16 C11 C15 C20 -8.0(3) . . . . ?
C16 C11 C12 Y1 -115.55(17) . . . . ?
C16 C11 C12 C13 176.59(17) . . . . ?
C16 C11 C12 C17 4.6(3) . . . . ?
C6 C1 C5 Y1 123.81(18) . . . . ?
C6 C1 C5 C10 7.6(3) . . . . ?
C6 C1 C5 C4 -167.14(18) . . . . ?
C22 C21 C26 C25 0.4(3) . . . . ?
C22 C23 C24 C25 -0.5(3) . . . . ?
C7 C2 C1 Y1 121.70(18) . . . . ?
C7 C2 C1 C5 -171.43(17) . . . . ?
C7 C2 C1 C6 -2.5(3) . . . . ?
C7 C2 C3 Y1 -122.09(19) . . . . ?
C7 C2 C3 C4 170.36(18) . . . . ?
C7 C2 C3 C8 -2.2(3) . . . . ?
C30 O1 C27 C28 8.6(2) . . . . ?
C18 C13 C14 Y1 -120.42(18) . . . . ?
C18 C13 C14 C15 171.89(17) . . . . ?
C18 C13 C14 C19 5.5(3) . . . . ?
C18 C13 C12 Y1 119.48(18) . . . . ?
C18 C13 C12 C11 -172.49(17) . . . . ?
C18 C13 C12 C17 -0.8(3) . . . . ?
C8 C3 C4 Y1 -119.40(18) . . . . ?
C8 C3 C4 C5 173.64(17) . . . . ?
C8 C3 C4 C9 1.0(3) . . . . ?

loop_
_exptl_oxdiff_crystal_face_indexfrac_h
_exptl_oxdiff_crystal_face_indexfrac_k
_exptl_oxdiff_crystal_face_indexfrac_l
_exptl_oxdiff_crystal_face_x
_exptl_oxdiff_crystal_face_y
_exptl_oxdiff_crystal_face_z
0.0001 1.0025 0.9983 0.0230 -0.0272 -0.0481
0.9992 -0.0024 -1.9992 -0.0853 -0.0372 0.0426
0.9994 0.9985 -1.9996 -0.1000 -0.0463 0.0051
-0.9987 2.0040 1.9984 0.0558 0.0189 -0.1177
-0.9989 1.0032 1.9988 0.0706 0.0281 -0.0801
-0.0007 -2.0000 0.9996 0.0672 0.0002 0.0646
-0.9997 -1.9993 2.0001 0.1148 0.0555 0.0325
-0.9989 -0.0010 0.0018 0.0098 0.0733 -0.0216
0.9989 0.0010 -0.0018 -0.0098 -0.0733 0.0216
0.0004 2.0034 0.9979 0.0083 -0.0363 -0.0856
-0.0004 -2.0034 -0.9979 -0.0083 0.0363 0.0856
-1.9976 -0.0036 -0.9952 -0.0182 0.1647 -0.0327
1.9976 0.0036 0.9952 0.0182 -0.1647 0.0327
0.9982 -1.9991 0.9978 0.0574 -0.0731 0.0862
0.9994 2.0027 -0.0026 -0.0392 -0.0916 -0.0535
0.9991 1.0018 -0.0022 -0.0245 -0.0824 -0.0160
0.9985 -2.0024 -0.9996 -0.0181 -0.0370 0.1072
1.9974 -2.0014 -1.0014 -0.0279 -0.1103 0.1288
1.9976 -1.0006 -1.0018 -0.0426 -0.1194 0.0912
-0.9994 -2.0027 0.0026 0.0392 0.0916 0.0535
-0.9985 2.0024 0.9996 0.0181 0.0370 -0.1072
-1.9974 2.0014 1.0014 0.0279 0.1103 -0.1288
-1.9976 1.0006 1.0018 0.0426 0.1194 -0.0912
-0.9991 -1.0018 0.0022 0.0245 0.0824 0.0160
1.9979 0.0003 -1.0022 -0.0573 -0.1286 0.0537
0.9986 -0.9999 -0.0013 0.0049 -0.0642 0.0591
-0.9981 1.9974 -1.9965 -0.0952 0.0912 -0.0757
-0.9986 -0.0043 -1.9957 -0.0657 0.1094 -0.0006
-0.9985 0.9982 -0.9974 -0.0427 0.0822 -0.0486
1.9975 -0.9989 -0.0031 -0.0048 -0.1375 0.0807
